data_1513702
loop_
_publ_author_name
'Bhalla, Rajiv'
'Darby, Christine'
'Levason, William'
'Luthra, Sajinder K.'
'McRobbie, Graeme'
'Reid, Gillian'
'Sanderson, George'
'Zhang, Wenjian'

_publ_section_title
;
 Triaza-macrocyclic complexes of aluminium, gallium and indium halides:
 fast 18F and 19F incorporation via halide exchange under mild conditions
 in aqueous solution
;
_journal_issue 1
_journal_name_full 'Chemical Science'
_journal_page_first 381
_journal_paper_doi 10.1039/c3sc52104d
_journal_volume 5
_journal_year 2014
_chemical_formula_moiety 'C18 H45 Ga2 N6 O3 3+, 3Br 1-, 3(C H2 Cl2)'
_chemical_formula_structural '((C9 H21 N3)2 (O H)3 Ga2) (Br)3 (C H2 Cl2)3'
_chemical_formula_sum 'C21 H51 Br3 Cl6 Ga2 N6 O3'
_chemical_formula_weight 1027.55
_chemical_name_systematic
;
tris(mu~2~-hydroxy)bis((1,4,7-trimethyl-1,4,7-triazacyclononane)-
gallium(III)) bromide dichloromethane solvate
;
_space_group_IT_number 176
_space_group_name_Hall '-P 6c'
_symmetry_cell_setting hexagonal
_symmetry_space_group_name_Hall '-P 6c'
_symmetry_space_group_name_H-M 'P 63/m'
_atom_sites_solution_hydrogens 'geom (C-H) & difmap (O-H)'
_atom_sites_solution_primary direct
_atom_sites_solution_secondary difmap
_audit_creation_date 2010-12-04
_audit_creation_method 'SHELXL-97 + hand edit'
_cell_angle_alpha 90.00
_cell_angle_beta 90.00
_cell_angle_gamma 120.00
_cell_formula_units_Z 2
_cell_length_a 12.979(2)
_cell_length_b 12.979(2)
_cell_length_c 13.565(4)
_cell_measurement_reflns_used 2969
_cell_measurement_temperature 120(2)
_cell_measurement_theta_max 27.48
_cell_measurement_theta_min 2.91
_cell_volume 1978.9(7)
_computing_cell_refinement 'DENZO (Otwinowski & Minor, 1997)'
_computing_data_collection 'COLLECT (Hooft, R.W.W., 1998)'
_computing_data_reduction 'DENZO (Otwinowski & Minor, 1997)'
_computing_structure_refinement 'SHELXL-97 (Sheldrick, 1997)'
_computing_structure_solution 'SHELXS-97 (Sheldrick, 1997)'
_diffrn_ambient_temperature 120(2)
_diffrn_measured_fraction_theta_full 0.995
_diffrn_measured_fraction_theta_max 0.995
_diffrn_measurement_device_type 'Bruker-Nonius 95mm CCD camera on \k-goniostat'
_diffrn_measurement_method '\f & \w scans'
_diffrn_radiation_monochromator '10cm confocal mirrors'
_diffrn_radiation_source 'Bruker-Nonius FR591 rotating anode'
_diffrn_radiation_type MoK\a
_diffrn_radiation_wavelength 0.71073
_diffrn_reflns_av_R_equivalents 0.0740
_diffrn_reflns_av_sigmaI/netI 0.0357
_diffrn_reflns_limit_h_max 16
_diffrn_reflns_limit_h_min -13
_diffrn_reflns_limit_k_max 15
_diffrn_reflns_limit_k_min -15
_diffrn_reflns_limit_l_max 12
_diffrn_reflns_limit_l_min -16
_diffrn_reflns_number 15378
_diffrn_reflns_theta_full 25.99
_diffrn_reflns_theta_max 25.99
_diffrn_reflns_theta_min 3.14
_diffrn_standards_number 0
_exptl_absorpt_coefficient_mu 4.826
_exptl_absorpt_correction_T_max 1.0000
_exptl_absorpt_correction_T_min 0.6954
_exptl_absorpt_correction_type multi-scan
_exptl_absorpt_process_details 'G.M. Sheldrick, (2007). SADABS. Version 2007/2. Bruker AXS Inc.'
_exptl_crystal_colour colourless
_exptl_crystal_density_diffrn 1.724
_exptl_crystal_density_method 'not measured'
_exptl_crystal_description block
_exptl_crystal_F_000 1024
_exptl_crystal_size_max 0.03
_exptl_crystal_size_mid 0.02
_exptl_crystal_size_min 0.02
_refine_diff_density_max 0.527
_refine_diff_density_min -0.442
_refine_diff_density_rms 0.109
_refine_ls_extinction_method none
_refine_ls_goodness_of_fit_ref 1.059
_refine_ls_hydrogen_treatment mixed
_refine_ls_matrix_type full
_refine_ls_number_parameters 72
_refine_ls_number_reflns 1356
_refine_ls_number_restraints 0
_refine_ls_restrained_S_all 1.059
_refine_ls_R_factor_all 0.0542
_refine_ls_R_factor_gt 0.0436
_refine_ls_shift/su_max 0.000
_refine_ls_shift/su_mean 0.000
_refine_ls_structure_factor_coef Fsqd
_refine_ls_weighting_details 'w=1/[\s^2^(Fo^2^)+(0.0332P)^2^+7.0338P] where P=(Fo^2^+2Fc^2^)/3'
_refine_ls_weighting_scheme calc
_refine_ls_wR_factor_gt 0.0912
_refine_ls_wR_factor_ref 0.0970
_reflns_number_gt 1192
_reflns_number_total 1356
_reflns_threshold_expression I>2sigma(I)
_cod_data_source_file c3sc52104d.txt
_cod_data_source_block 10wz1118
_cod_database_code 1513702

loop_
_symmetry_equiv_pos_as_xyz
'x, y, z'
'-y, x-y, z'
'-x+y, -x, z'
'-x, -y, z+1/2'
'y, -x+y, z+1/2'
'x-y, x, z+1/2'
'-x, -y, -z'
'y, -x+y, -z'
'x-y, x, -z'
'x, y, -z-1/2'
'-y, x-y, -z-1/2'
'-x+y, -x, -z-1/2'

loop_
_atom_site_label
_atom_site_type_symbol
_atom_site_fract_x
_atom_site_fract_y
_atom_site_fract_z
_atom_site_U_iso_or_equiv
_atom_site_adp_type
_atom_site_occupancy
_atom_site_symmetry_multiplicity
_atom_site_calc_flag
_atom_site_refinement_flags
Br1 Br 0.93101(8) 0.48393(9) 0.2500 0.0391(3) Uani 1 2 d S
Ga1 Ga 0.6667 0.3333 0.65167(6) 0.0245(2) Uani 1 3 d S
O1 O 0.6264(6) 0.2087(5) 0.7500 0.0331(16) Uani 1 2 d S
H1 H 0.575(8) 0.148(7) 0.7500 0.02(2) Uiso 1 2 d S
N1 N 0.7296(5) 0.4768(4) 0.5555(3) 0.0334(10) Uani 1 1 d .
C1 C 0.6337(10) 0.4545(7) 0.4874(8) 0.084(4) Uani 1 1 d .
H1A H 0.6226 0.5246 0.4887 0.101 Uiso 1 1 calc R
H1B H 0.6598 0.4489 0.4200 0.101 Uiso 1 1 calc R
C2 C 0.8298(9) 0.4751(7) 0.5040(8) 0.088(4) Uani 1 1 d .
H2A H 0.8408 0.5149 0.4394 0.105 Uiso 1 1 calc R
H2B H 0.9030 0.5240 0.5429 0.105 Uiso 1 1 calc R
C3 C 0.7747(6) 0.5940(5) 0.6060(4) 0.0419(15) Uani 1 1 d .
H3A H 0.8110 0.6582 0.5574 0.063 Uiso 1 1 calc R
H3B H 0.8342 0.6043 0.6554 0.063 Uiso 1 1 calc R
H3C H 0.7084 0.5962 0.6385 0.063 Uiso 1 1 calc R
Cl1 Cl 0.9093(2) 0.1240(3) 0.35775(18) 0.0836(7) Uani 1 1 d .
C4 C 0.8743(11) 0.1736(11) 0.2500 0.062(3) Uani 1 2 d S
H4A H 0.7881 0.1462 0.2500 0.074 Uiso 1 2 calc SR
H4B H 0.9178 0.2616 0.2500 0.074 Uiso 1 2 calc SR

loop_
_atom_site_aniso_label
_atom_site_aniso_U_11
_atom_site_aniso_U_22
_atom_site_aniso_U_33
_atom_site_aniso_U_23
_atom_site_aniso_U_13
_atom_site_aniso_U_12
Br1 0.0337(5) 0.0546(6) 0.0228(4) 0.000 0.000 0.0174(4)
Ga1 0.0291(3) 0.0291(3) 0.0152(4) 0.000 0.000 0.01456(16)
O1 0.045(4) 0.022(3) 0.025(3) 0.000 0.000 0.011(3)
N1 0.046(3) 0.035(3) 0.0156(19) 0.0020(19) 0.003(2) 0.018(2)
C1 0.119(8) 0.045(5) 0.078(7) -0.007(4) -0.074(7) 0.033(5)
C2 0.100(8) 0.048(5) 0.093(8) 0.008(5) 0.074(7) 0.021(6)
C3 0.057(4) 0.033(3) 0.033(3) 0.000(3) 0.001(3) 0.020(3)
Cl1 0.0944(19) 0.101(2) 0.0688(14) -0.0012(15) -0.0059(14) 0.0589(16)
C4 0.061(8) 0.072(8) 0.068(7) 0.000 0.000 0.045(7)

loop_
_atom_type_symbol
_atom_type_description
_atom_type_scat_dispersion_real
_atom_type_scat_dispersion_imag
_atom_type_scat_source
C C 0.0033 0.0016 'International Tables Vol C Tables 4.2.6.8 and 6.1.1.4'
H H 0.0000 0.0000 'International Tables Vol C Tables 4.2.6.8 and 6.1.1.4'
N N 0.0061 0.0033 'International Tables Vol C Tables 4.2.6.8 and 6.1.1.4'
Cl Cl 0.1484 0.1585 'International Tables Vol C Tables 4.2.6.8 and 6.1.1.4'
O O 0.0106 0.0060 'International Tables Vol C Tables 4.2.6.8 and 6.1.1.4'
Ga Ga 0.2307 1.6083 'International Tables Vol C Tables 4.2.6.8 and 6.1.1.4'
Br Br -0.2901 2.4595 'International Tables Vol C Tables 4.2.6.8 and 6.1.1.4'

loop_
_geom_angle_atom_site_label_1
_geom_angle_atom_site_label_2
_geom_angle_atom_site_label_3
_geom_angle
_geom_angle_site_symmetry_1
_geom_angle_site_symmetry_3
O1 Ga1 O1 78.58(18) 2_655 .
O1 Ga1 O1 78.58(18) 2_655 3_665
O1 Ga1 O1 78.58(18) . 3_665
O1 Ga1 N1 102.2(2) 2_655 3_665
O1 Ga1 N1 94.70(19) . 3_665
O1 Ga1 N1 173.0(2) 3_665 3_665
O1 Ga1 N1 173.0(2) 2_655 2_655
O1 Ga1 N1 102.2(2) . 2_655
O1 Ga1 N1 94.7(2) 3_665 2_655
N1 Ga1 N1 84.73(18) 3_665 2_655
O1 Ga1 N1 94.7(2) 2_655 .
O1 Ga1 N1 173.0(2) . .
O1 Ga1 N1 102.2(2) 3_665 .
N1 Ga1 N1 84.73(18) 3_665 .
N1 Ga1 N1 84.73(18) 2_655 .
O1 Ga1 Ga1 46.99(12) 2_655 10_557
O1 Ga1 Ga1 46.99(12) . 10_557
O1 Ga1 Ga1 46.99(12) 3_665 10_557
N1 Ga1 Ga1 128.92(12) 3_665 10_557
N1 Ga1 Ga1 128.92(12) 2_655 10_557
N1 Ga1 Ga1 128.92(12) . 10_557
Ga1 O1 Ga1 86.0(2) 10_557 .
Ga1 O1 H1 128(4) 10_557 .
Ga1 O1 H1 128(4) . .
C1 N1 C2 111.5(7) . .
C1 N1 C3 110.7(6) . .
C2 N1 C3 109.3(5) . .
C1 N1 Ga1 107.8(5) . .
C2 N1 Ga1 103.7(5) . .
C3 N1 Ga1 113.7(3) . .
C2 C1 N1 117.1(8) 2_655 .
C2 C1 H1A 108.0 2_655 .
N1 C1 H1A 108.0 . .
C2 C1 H1B 108.0 2_655 .
N1 C1 H1B 108.0 . .
H1A C1 H1B 107.3 . .
C1 C2 N1 117.8(7) 3_665 .
C1 C2 H2A 107.9 3_665 .
N1 C2 H2A 107.9 . .
C1 C2 H2B 107.9 3_665 .
N1 C2 H2B 107.9 . .
H2A C2 H2B 107.2 . .
N1 C3 H3A 109.5 . .
N1 C3 H3B 109.5 . .
H3A C3 H3B 109.5 . .
N1 C3 H3C 109.5 . .
H3A C3 H3C 109.5 . .
H3B C3 H3C 109.5 . .
Cl1 C4 Cl1 113.7(6) 10_556 .
Cl1 C4 H4A 108.8 10_556 .
Cl1 C4 H4A 108.8 . .
Cl1 C4 H4B 108.8 10_556 .
Cl1 C4 H4B 108.8 . .
H4A C4 H4B 107.7 . .

loop_
_geom_bond_atom_site_label_1
_geom_bond_atom_site_label_2
_geom_bond_distance
_geom_bond_site_symmetry_2
Ga1 O1 1.955(4) 2_655
Ga1 O1 1.955(4) .
Ga1 O1 1.955(4) 3_665
Ga1 N1 2.078(4) 3_665
Ga1 N1 2.078(4) 2_655
Ga1 N1 2.078(4) .
Ga1 Ga1 2.6677(19) 10_557
O1 Ga1 1.955(4) 10_557
O1 H1 0.74(8) .
N1 C1 1.458(9) .
N1 C2 1.486(10) .
N1 C3 1.495(7) .
C1 C2 1.377(11) 2_655
C1 H1A 0.9900 .
C1 H1B 0.9900 .
C2 C1 1.377(11) 3_665
C2 H2A 0.9900 .
C2 H2B 0.9900 .
C3 H3A 0.9800 .
C3 H3B 0.9800 .
C3 H3C 0.9800 .
Cl1 C4 1.746(6) .
C4 Cl1 1.746(6) 10_556
C4 H4A 0.9900 .
C4 H4B 0.9900 .

loop_
_geom_torsion_atom_site_label_1
_geom_torsion_atom_site_label_2
_geom_torsion_atom_site_label_3
_geom_torsion_atom_site_label_4
_geom_torsion
_geom_torsion_site_symmetry_3
_geom_torsion_site_symmetry_4
N1 C1 C2 N1 -26.9(17) 2_655 2_655
